data_7017832
loop_
_publ_author_name
'Averre, Charlotte E.'
'Coles, Martyn P.'
'Crossley, Ian R.'
'Day, Iain J.'

_publ_section_title
;
 The open-chain triphosphanes RMe2SiCH2P(PR'2)2 (R = Me, Ph; R' = SiMe3,
 Cy, Ph).
;
_journal_issue 1
_journal_name_full 'Dalton transactions (Cambridge, England : 2003)'
_journal_page_first 278
_journal_page_last 284
_journal_paper_doi 10.1039/c1dt11499a
_journal_volume 41
_journal_year 2012
_chemical_compound_source 'synthesis as described'
_chemical_formula_moiety 'C16 H47 P3 Si5'
_chemical_formula_sum 'C16 H47 P3 Si5'
_chemical_formula_weight 472.9
_chemical_name_systematic
;
?
;
_space_group_IT_number 2
_symmetry_cell_setting triclinic
_symmetry_Int_Tables_number 2
_symmetry_space_group_name_Hall '-P 1'
_symmetry_space_group_name_H-M 'P -1'
_atom_sites_solution_hydrogens geom
_atom_sites_solution_primary direct
_atom_sites_solution_secondary difmap
_audit_conform_dict_location ftp://ftp.iucr.org/pub/cif_core.dic
_audit_conform_dict_name cif_core.dic
_audit_conform_dict_version 2.2
_audit_creation_date 2009-03-18T08:32:55-00:00
_audit_creation_method 'WinGX routine CIF_UPDATE'
_cell_angle_alpha 93.5640(10)
_cell_angle_beta 90.3510(10)
_cell_angle_gamma 118.1830(10)
_cell_formula_units_Z 2
_cell_length_a 10.3093(3)
_cell_length_b 10.3617(2)
_cell_length_c 15.8740(4)
_cell_measurement_reflns_used 17472
_cell_measurement_temperature 173(2)
_cell_measurement_theta_max 26.022
_cell_measurement_theta_min 3.395
_cell_measurement_wavelength 0.71073
_cell_volume 1490.55(7)
_computing_cell_refinement 'HKL Scalepack (Otwinowski & Minor 1997)'
_computing_data_collection 'Collect (Nonius BV, 1997-2000)'
_computing_data_reduction 'HKL Denzo and Scalepack (Otwinowski & Minor 1997)'
_computing_molecular_graphics 'Ortep-3 for Windows (Farrugia, 1997)'
_computing_publication_material 'WinGX publication routines (Farrugia, 1999)'
_computing_structure_refinement 'SHELXL-97 (Sheldrick, 1997)'
_computing_structure_solution 'SHELXS-97 (Sheldrick, 1997)'
_diffrn_ambient_temperature 173(2)
_diffrn_detector 'CCD plate'
_diffrn_measured_fraction_theta_full 0.983
_diffrn_measured_fraction_theta_max 0.983
_diffrn_measurement_device '95mm CCD camera on \k-goniostat'
_diffrn_measurement_device_type KappaCCD
_diffrn_measurement_method 'CCD rotation images, thick slices'
_diffrn_orient_matrix_type 'by Nonius Collect from scalepack cell'
_diffrn_orient_matrix_UB_11 0.402189E-1
_diffrn_orient_matrix_UB_12 0.60718E-2
_diffrn_orient_matrix_UB_13 -0.576325E-1
_diffrn_orient_matrix_UB_21 0.102139
_diffrn_orient_matrix_UB_22 0.449154E-1
_diffrn_orient_matrix_UB_23 0.256969E-1
_diffrn_orient_matrix_UB_31 -0.89489E-2
_diffrn_orient_matrix_UB_32 -0.999976E-1
_diffrn_orient_matrix_UB_33 0.29244E-2
_diffrn_radiation_monochromator graphite
_diffrn_radiation_probe x-ray
_diffrn_radiation_type MoK\a
_diffrn_radiation_wavelength 0.7107
_diffrn_reflns_av_R_equivalents 0.0351
_diffrn_reflns_av_unetI/netI 0.0254
_diffrn_reflns_limit_h_max 12
_diffrn_reflns_limit_h_min -12
_diffrn_reflns_limit_k_max 11
_diffrn_reflns_limit_k_min -12
_diffrn_reflns_limit_l_max 19
_diffrn_reflns_limit_l_min -19
_diffrn_reflns_number 22023
_diffrn_reflns_theta_full 26.02
_diffrn_reflns_theta_max 26.02
_diffrn_reflns_theta_min 3.48
_diffrn_source 'Enraf Nonius FR590'
_exptl_absorpt_coefficient_mu 0.402
_exptl_absorpt_correction_T_max 0.9313
_exptl_absorpt_correction_T_min 0.8705
_exptl_absorpt_correction_type multi-scan
_exptl_absorpt_process_details
;
[c.f. r.h. blessing, acta cryst. (1995), a51, 33-38]
;
_exptl_crystal_colour Colourless
_exptl_crystal_density_diffrn 1.054
_exptl_crystal_density_method 'not measured'
_exptl_crystal_description Prism
_exptl_crystal_F_000 516
_exptl_crystal_size_max 0.33
_exptl_crystal_size_mid 0.22
_exptl_crystal_size_min 0.2
_refine_diff_density_max 0.303
_refine_diff_density_min -0.307
_refine_diff_density_rms 0.046
_refine_ls_extinction_method none
_refine_ls_goodness_of_fit_ref 1.03
_refine_ls_hydrogen_treatment constr
_refine_ls_matrix_type full
_refine_ls_number_parameters 232
_refine_ls_number_reflns 5774
_refine_ls_number_restraints 0
_refine_ls_restrained_S_all 1.03
_refine_ls_R_factor_all 0.0306
_refine_ls_R_factor_gt 0.0273
_refine_ls_shift/su_max 0.001
_refine_ls_shift/su_mean 0
_refine_ls_structure_factor_coef Fsqd
_refine_ls_weighting_details 'calc w=1/[\s^2^(Fo^2^)+(0.0346P)^2^+0.5731P] where P=(Fo^2^+2Fc^2^)/3'
_refine_ls_weighting_scheme calc
_refine_ls_wR_factor_gt 0.0711
_refine_ls_wR_factor_ref 0.0732
_reflns_number_gt 5328
_reflns_number_total 5774
_reflns_threshold_expression >2sigma(I)
_cod_data_source_file c1dt11499a.txt
_cod_data_source_block mar209c
_cod_database_code 7017832

loop_
_symmetry_equiv_pos_as_xyz
'x, y, z'
'-x, -y, -z'

loop_
_atom_site_label
_atom_site_type_symbol
_atom_site_fract_x
_atom_site_fract_y
_atom_site_fract_z
_atom_site_U_iso_or_equiv
_atom_site_adp_type
_atom_site_occupancy
_atom_site_symmetry_multiplicity
_atom_site_calc_flag
_atom_site_refinement_flags
P1 P 0.65576(4) 0.89899(4) 0.25761(2) 0.02113(9) Uani 1 1 d .
P2 P 0.52697(4) 0.66338(4) 0.21354(2) 0.02245(9) Uani 1 1 d .
P3 P 0.29869(4) 0.57210(4) 0.25317(2) 0.02210(9) Uani 1 1 d .
Si1 Si 0.78767(5) 0.97016(4) 0.14037(3) 0.03138(11) Uani 1 1 d .
Si2 Si 0.82649(4) 0.94322(4) 0.36053(3) 0.02603(10) Uani 1 1 d .
Si3 Si 0.50437(4) 0.35318(4) 0.24412(3) 0.03036(11) Uani 1 1 d .
Si4 Si 0.20886(4) 0.66352(4) 0.15693(3) 0.02850(10) Uani 1 1 d .
Si5 Si 0.26746(4) 0.65289(4) 0.38282(2) 0.02626(10) Uani 1 1 d .
C1 C 0.8486(2) 0.8381(2) 0.09433(13) 0.0525(5) Uani 1 1 d .
H1A H 0.9007 0.8745 0.0425 0.079 Uiso 1 1 calc R
H1B H 0.7624 0.7421 0.0812 0.079 Uiso 1 1 calc R
H1C H 0.9147 0.8286 0.1352 0.079 Uiso 1 1 calc R
C2 C 0.6642(2) 0.9891(2) 0.06128(12) 0.0557(5) Uani 1 1 d .
H2A H 0.6381 1.0641 0.0831 0.084 Uiso 1 1 calc R
H2B H 0.5745 0.8949 0.0509 0.084 Uiso 1 1 calc R
H2C H 0.7152 1.0183 0.0084 0.084 Uiso 1 1 calc R
C3 C 0.9525(2) 1.1539(2) 0.16209(13) 0.0544(5) Uani 1 1 d .
H3A H 1.0253 1.1441 0.1973 0.082 Uiso 1 1 calc R
H3B H 0.9229 1.2211 0.1917 0.082 Uiso 1 1 calc R
H3C H 0.9958 1.193 0.1086 0.082 Uiso 1 1 calc R
C4 C 0.91193(19) 1.14515(16) 0.38998(11) 0.0386(4) Uani 1 1 d .
H4A H 0.9784 1.17 0.4397 0.058 Uiso 1 1 calc R
H4B H 0.8344 1.1718 0.4029 0.058 Uiso 1 1 calc R
H4C H 0.9677 1.1993 0.3427 0.058 Uiso 1 1 calc R
C5 C 0.97395(18) 0.89513(19) 0.33013(12) 0.0422(4) Uani 1 1 d .
H5A H 1.0443 0.9207 0.378 0.063 Uiso 1 1 calc R
H5B H 1.0253 0.9499 0.282 0.063 Uiso 1 1 calc R
H5C H 0.9297 0.7896 0.3144 0.063 Uiso 1 1 calc R
C6 C 0.7381(2) 0.84584(19) 0.45602(10) 0.0412(4) Uani 1 1 d .
H6A H 0.7014 0.7401 0.4443 0.062 Uiso 1 1 calc R
H6B H 0.6559 0.8645 0.4705 0.062 Uiso 1 1 calc R
H6C H 0.8107 0.8818 0.5034 0.062 Uiso 1 1 calc R
C7 C 0.59858(16) 0.55879(15) 0.27092(10) 0.0297(3) Uani 1 1 d .
H7A H 0.5908 0.5766 0.3322 0.036 Uiso 1 1 calc R
H7B H 0.7045 0.5986 0.2598 0.036 Uiso 1 1 calc R
C8 C 0.35361(19) 0.25601(18) 0.31635(12) 0.0434(4) Uani 1 1 d .
H8A H 0.3141 0.1498 0.3052 0.065 Uiso 1 1 calc R
H8B H 0.2752 0.2822 0.3071 0.065 Uiso 1 1 calc R
H8C H 0.3918 0.2846 0.375 0.065 Uiso 1 1 calc R
C9 C 0.6458(2) 0.2923(2) 0.2608(2) 0.0742(8) Uani 1 1 d .
H9A H 0.6962 0.333 0.3161 0.111 Uiso 1 1 calc R
H9B H 0.7176 0.3271 0.2165 0.111 Uiso 1 1 calc R
H9C H 0.5978 0.1848 0.2587 0.111 Uiso 1 1 calc R
C10 C 0.4303(3) 0.3082(2) 0.13281(12) 0.0676(7) Uani 1 1 d .
H10A H 0.3858 0.2019 0.1194 0.101 Uiso 1 1 calc R
H10B H 0.5106 0.3588 0.0948 0.101 Uiso 1 1 calc R
H10C H 0.3556 0.3401 0.1257 0.101 Uiso 1 1 calc R
C11 C 0.00378(18) 0.5682(2) 0.16044(13) 0.0465(4) Uani 1 1 d .
H11A H -0.0254 0.5944 0.2148 0.07 Uiso 1 1 calc R
H11B H -0.0334 0.4617 0.1538 0.07 Uiso 1 1 calc R
H11C H -0.0376 0.5983 0.1145 0.07 Uiso 1 1 calc R
C12 C 0.27653(19) 0.86526(17) 0.17377(11) 0.0399(4) Uani 1 1 d .
H12A H 0.2372 0.8978 0.1281 0.06 Uiso 1 1 calc R
H12B H 0.3844 0.9169 0.1741 0.06 Uiso 1 1 calc R
H12C H 0.2436 0.8872 0.228 0.06 Uiso 1 1 calc R
C13 C 0.2580(2) 0.6145(2) 0.05113(11) 0.0521(5) Uani 1 1 d .
H13A H 0.223 0.6544 0.0073 0.078 Uiso 1 1 calc R
H13B H 0.2117 0.5074 0.0413 0.078 Uiso 1 1 calc R
H13C H 0.3652 0.6559 0.0493 0.078 Uiso 1 1 calc R
C14 C 0.06488(18) 0.58310(19) 0.39152(11) 0.0393(4) Uani 1 1 d .
H14A H 0.0129 0.4771 0.3764 0.059 Uiso 1 1 calc R
H14B H 0.0317 0.633 0.3531 0.059 Uiso 1 1 calc R
H14C H 0.0439 0.6026 0.4497 0.059 Uiso 1 1 calc R
C15 C 0.36209(19) 0.85564(17) 0.40824(10) 0.0390(4) Uani 1 1 d .
H15A H 0.3144 0.8998 0.3755 0.059 Uiso 1 1 calc R
H15B H 0.4658 0.8969 0.3939 0.059 Uiso 1 1 calc R
H15C H 0.3558 0.8767 0.4687 0.059 Uiso 1 1 calc R
C16 C 0.3260(2) 0.5609(2) 0.46111(10) 0.0431(4) Uani 1 1 d .
H16A H 0.3135 0.5929 0.5185 0.065 Uiso 1 1 calc R
H16B H 0.4298 0.5874 0.454 0.065 Uiso 1 1 calc R
H16C H 0.2655 0.4542 0.4519 0.065 Uiso 1 1 calc R

loop_
_atom_site_aniso_label
_atom_site_aniso_U_11
_atom_site_aniso_U_22
_atom_site_aniso_U_33
_atom_site_aniso_U_23
_atom_site_aniso_U_13
_atom_site_aniso_U_12
P1 0.02143(17) 0.01589(16) 0.02536(18) 0.00124(13) 0.00075(13) 0.00829(13)
P2 0.02173(17) 0.01731(17) 0.02566(18) -0.00159(13) 0.00155(13) 0.00743(14)
P3 0.02011(17) 0.01852(17) 0.02628(18) -0.00033(13) -0.00049(13) 0.00824(14)
Si1 0.0353(2) 0.0253(2) 0.0314(2) 0.00710(16) 0.00978(17) 0.01195(18)
Si2 0.0243(2) 0.01990(19) 0.0322(2) -0.00201(15) -0.00477(16) 0.00960(16)
Si3 0.0275(2) 0.01581(19) 0.0456(2) -0.00090(16) 0.00855(18) 0.00874(16)
Si4 0.0289(2) 0.0273(2) 0.0285(2) -0.00038(16) -0.00587(16) 0.01294(17)
Si5 0.0282(2) 0.0249(2) 0.0264(2) 0.00224(15) 0.00392(16) 0.01318(16)
C1 0.0605(12) 0.0484(11) 0.0540(11) 0.0050(9) 0.0259(9) 0.0298(10)
C2 0.0721(14) 0.0642(13) 0.0338(9) 0.0184(9) 0.0050(9) 0.0331(11)
C3 0.0499(11) 0.0347(9) 0.0605(12) 0.0123(8) 0.0194(9) 0.0041(8)
C4 0.0389(9) 0.0257(8) 0.0454(9) -0.0088(7) -0.0078(7) 0.0119(7)
C5 0.0307(8) 0.0356(9) 0.0633(11) -0.0075(8) -0.0099(8) 0.0195(7)
C6 0.0467(10) 0.0388(9) 0.0320(8) 0.0037(7) -0.0089(7) 0.0153(8)
C7 0.0226(7) 0.0190(7) 0.0478(9) -0.0007(6) -0.0012(6) 0.0106(6)
C8 0.0395(9) 0.0286(8) 0.0601(11) 0.0119(7) 0.0144(8) 0.0135(7)
C9 0.0406(11) 0.0281(9) 0.161(3) 0.0088(12) 0.0188(13) 0.0218(9)
C10 0.1087(19) 0.0355(10) 0.0445(11) -0.0116(8) 0.0082(11) 0.0242(11)
C11 0.0317(9) 0.0423(10) 0.0641(12) 0.0030(8) -0.0136(8) 0.0165(8)
C12 0.0449(10) 0.0311(8) 0.0447(9) 0.0078(7) -0.0041(7) 0.0182(7)
C13 0.0655(13) 0.0660(13) 0.0276(8) -0.0063(8) -0.0087(8) 0.0348(11)
C14 0.0343(8) 0.0391(9) 0.0476(10) 0.0082(7) 0.0131(7) 0.0193(7)
C15 0.0440(9) 0.0317(8) 0.0369(8) -0.0062(7) 0.0072(7) 0.0153(7)
C16 0.0516(10) 0.0517(10) 0.0319(8) 0.0089(7) 0.0023(7) 0.0285(9)

loop_
_atom_type_symbol
_atom_type_description
_atom_type_scat_dispersion_real
_atom_type_scat_dispersion_imag
_atom_type_scat_source
C C 0.0033 0.0016 'International Tables Vol C Tables 4.2.6.8 and 6.1.1.4'
H H 0 0 'International Tables Vol C Tables 4.2.6.8 and 6.1.1.4'
P P 0.1023 0.0942 'International Tables Vol C Tables 4.2.6.8 and 6.1.1.4'
Si Si 0.0817 0.0704 'International Tables Vol C Tables 4.2.6.8 and 6.1.1.4'

loop_
_geom_angle_atom_site_label_1
_geom_angle_atom_site_label_2
_geom_angle_atom_site_label_3
_geom_angle
P2 P1 Si2 113.461(19)
P2 P1 Si1 96.099(19)
Si2 P1 Si1 103.98(2)
C7 P2 P3 102.93(5)
C7 P2 P1 108.49(5)
P3 P2 P1 110.877(19)
P2 P3 Si4 99.50(2)
P2 P3 Si5 115.95(2)
Si4 P3 Si5 108.06(2)
C2 Si1 C3 107.96(10)
C2 Si1 C1 108.90(10)
C3 Si1 C1 108.96(10)
C2 Si1 P1 105.74(7)
C3 Si1 P1 110.52(7)
C1 Si1 P1 114.53(6)
C6 Si2 C5 108.46(9)
C6 Si2 C4 107.63(8)
C5 Si2 C4 109.18(8)
C6 Si2 P1 110.85(6)
C5 Si2 P1 115.28(6)
C4 Si2 P1 105.15(6)
C8 Si3 C10 109.72(10)
C8 Si3 C9 107.56(10)
C10 Si3 C9 110.90(13)
C8 Si3 C7 111.19(7)
C10 Si3 C7 110.68(8)
C9 Si3 C7 106.72(8)
C12 Si4 C13 111.18(9)
C12 Si4 C11 108.42(8)
C13 Si4 C11 107.67(9)
C12 Si4 P3 114.13(6)
C13 Si4 P3 106.74(6)
C11 Si4 P3 108.48(6)
C15 Si5 C14 108.23(8)
C15 Si5 C16 110.45(8)
C14 Si5 C16 107.56(8)
C15 Si5 P3 116.95(5)
C14 Si5 P3 106.24(6)
C16 Si5 P3 106.99(6)
Si1 C1 H1A 109.5
Si1 C1 H1B 109.5
H1A C1 H1B 109.5
Si1 C1 H1C 109.5
H1A C1 H1C 109.5
H1B C1 H1C 109.5
Si1 C2 H2A 109.5
Si1 C2 H2B 109.5
H2A C2 H2B 109.5
Si1 C2 H2C 109.5
H2A C2 H2C 109.5
H2B C2 H2C 109.5
Si1 C3 H3A 109.5
Si1 C3 H3B 109.5
H3A C3 H3B 109.5
Si1 C3 H3C 109.5
H3A C3 H3C 109.5
H3B C3 H3C 109.5
Si2 C4 H4A 109.5
Si2 C4 H4B 109.5
H4A C4 H4B 109.5
Si2 C4 H4C 109.5
H4A C4 H4C 109.5
H4B C4 H4C 109.5
Si2 C5 H5A 109.5
Si2 C5 H5B 109.5
H5A C5 H5B 109.5
Si2 C5 H5C 109.5
H5A C5 H5C 109.5
H5B C5 H5C 109.5
Si2 C6 H6A 109.5
Si2 C6 H6B 109.5
H6A C6 H6B 109.5
Si2 C6 H6C 109.5
H6A C6 H6C 109.5
H6B C6 H6C 109.5
P2 C7 Si3 116.24(8)
P2 C7 H7A 108.2
Si3 C7 H7A 108.2
P2 C7 H7B 108.2
Si3 C7 H7B 108.2
H7A C7 H7B 107.4
Si3 C8 H8A 109.5
Si3 C8 H8B 109.5
H8A C8 H8B 109.5
Si3 C8 H8C 109.5
H8A C8 H8C 109.5
H8B C8 H8C 109.5
Si3 C9 H9A 109.5
Si3 C9 H9B 109.5
H9A C9 H9B 109.5
Si3 C9 H9C 109.5
H9A C9 H9C 109.5
H9B C9 H9C 109.5
Si3 C10 H10A 109.5
Si3 C10 H10B 109.5
H10A C10 H10B 109.5
Si3 C10 H10C 109.5
H10A C10 H10C 109.5
H10B C10 H10C 109.5
Si4 C11 H11A 109.5
Si4 C11 H11B 109.5
H11A C11 H11B 109.5
Si4 C11 H11C 109.5
H11A C11 H11C 109.5
H11B C11 H11C 109.5
Si4 C12 H12A 109.5
Si4 C12 H12B 109.5
H12A C12 H12B 109.5
Si4 C12 H12C 109.5
H12A C12 H12C 109.5
H12B C12 H12C 109.5
Si4 C13 H13A 109.5
Si4 C13 H13B 109.5
H13A C13 H13B 109.5
Si4 C13 H13C 109.5
H13A C13 H13C 109.5
H13B C13 H13C 109.5
Si5 C14 H14A 109.5
Si5 C14 H14B 109.5
H14A C14 H14B 109.5
Si5 C14 H14C 109.5
H14A C14 H14C 109.5
H14B C14 H14C 109.5
Si5 C15 H15A 109.5
Si5 C15 H15B 109.5
H15A C15 H15B 109.5
Si5 C15 H15C 109.5
H15A C15 H15C 109.5
H15B C15 H15C 109.5
Si5 C16 H16A 109.5
Si5 C16 H16B 109.5
H16A C16 H16B 109.5
Si5 C16 H16C 109.5
H16A C16 H16C 109.5
H16B C16 H16C 109.5

loop_
_geom_bond_atom_site_label_1
_geom_bond_atom_site_label_2
_geom_bond_distance
P1 P2 2.2197(5)
P1 Si2 2.2553(5)
P1 Si1 2.2608(5)
P2 C7 1.8491(15)
P2 P3 2.1951(5)
P3 Si4 2.2540(5)
P3 Si5 2.2558(5)
Si1 C2 1.866(2)
Si1 C3 1.8674(19)
Si1 C1 1.8692(18)
Si2 C6 1.8667(17)
Si2 C5 1.8673(16)
Si2 C4 1.8721(15)
Si3 C8 1.8525(17)
Si3 C10 1.862(2)
Si3 C9 1.865(2)
Si3 C7 1.8949(14)
Si4 C12 1.8651(16)
Si4 C13 1.8663(18)
Si4 C11 1.8667(17)
Si5 C15 1.8659(16)
Si5 C14 1.8690(16)
Si5 C16 1.8707(17)
C1 H1A 0.98
C1 H1B 0.98
C1 H1C 0.98
C2 H2A 0.98
C2 H2B 0.98
C2 H2C 0.98
C3 H3A 0.98
C3 H3B 0.98
C3 H3C 0.98
C4 H4A 0.98
C4 H4B 0.98
C4 H4C 0.98
C5 H5A 0.98
C5 H5B 0.98
C5 H5C 0.98
C6 H6A 0.98
C6 H6B 0.98
C6 H6C 0.98
C7 H7A 0.99
C7 H7B 0.99
C8 H8A 0.98
C8 H8B 0.98
C8 H8C 0.98
C9 H9A 0.98
C9 H9B 0.98
C9 H9C 0.98
C10 H10A 0.98
C10 H10B 0.98
C10 H10C 0.98
C11 H11A 0.98
C11 H11B 0.98
C11 H11C 0.98
C12 H12A 0.98
C12 H12B 0.98
C12 H12C 0.98
C13 H13A 0.98
C13 H13B 0.98
C13 H13C 0.98
C14 H14A 0.98
C14 H14B 0.98
C14 H14C 0.98
C15 H15A 0.98
C15 H15B 0.98
C15 H15C 0.98
C16 H16A 0.98
C16 H16B 0.98
C16 H16C 0.98
